data_7708506
loop_
_publ_author_name
'Zhang, Mengyao'
'Yi, Fengying'
'Liu, Lanjun'
'Yan, Guoping'
'Liu, Hui'
'Guo, Junfang'

_publ_section_title
;
 An europium(III) metal--organic framework as a multi-responsive
 luminescent sensor for highly sensitive and selective detection of
 4&#x2010;nitrophenol , I-- and Fe3+ in water
;
_journal_name_full 'Dalton Transactions'
_journal_paper_doi 10.1039/D1DT02312H
_journal_year 2021
_chemical_absolute_configuration ad
_chemical_formula_moiety 'C33 H22 Eu N O10'
_chemical_formula_sum 'C33 H22 Eu N O10'
_chemical_formula_weight 744.47
_space_group_crystal_system orthorhombic
_space_group_IT_number 43
_space_group_name_Hall 'F 2 -2d'
_space_group_name_H-M_alt 'F d d 2'
_atom_sites_solution_hydrogens geom
_atom_sites_solution_primary direct
_audit_creation_date 2021-09-23
_audit_creation_method
;
Olex2 1.2
(compiled 2018.05.29 svn.r3508 for OlexSys, GUI svn.r5506)
;
_audit_update_record
;
2021-09-30 deposited with the CCDC.	2021-10-01 downloaded from the CCDC.
;
_cell_angle_alpha 90
_cell_angle_beta 90
_cell_angle_gamma 90
_cell_formula_units_Z 16
_cell_length_a 8.5329(4)
_cell_length_b 34.8978(14)
_cell_length_c 52.933(2)
_cell_measurement_reflns_used 8594
_cell_measurement_temperature 296(2)
_cell_measurement_theta_max 27.12
_cell_measurement_theta_min 2.49
_cell_volume 15762.4(11)
_computing_cell_refinement 'Bruker SMART'
_computing_data_collection 'Bruker SMART'
_computing_data_reduction 'Bruker SAINT'
_computing_molecular_graphics 'Olex2 (Dolomanov et al., 2009)'
_computing_publication_material 'Olex2 (Dolomanov et al., 2009)'
_computing_structure_refinement 'ShelXL (Sheldrick, 2015)'
_diffrn_ambient_temperature 296.15
_diffrn_measured_fraction_theta_full 0.999
_diffrn_measured_fraction_theta_max 0.991
_diffrn_measurement_device_type 'CCD area detector'
_diffrn_measurement_method 'phi and omega scans'
_diffrn_radiation_type MoK\a
_diffrn_radiation_wavelength 0.71073
_diffrn_reflns_av_R_equivalents 0.0554
_diffrn_reflns_av_unetI/netI 0.0726
_diffrn_reflns_Laue_measured_fraction_full 0.999
_diffrn_reflns_Laue_measured_fraction_max 0.991
_diffrn_reflns_limit_h_max 11
_diffrn_reflns_limit_h_min -11
_diffrn_reflns_limit_k_max 46
_diffrn_reflns_limit_k_min -37
_diffrn_reflns_limit_l_max 67
_diffrn_reflns_limit_l_min -69
_diffrn_reflns_number 23979
_diffrn_reflns_point_group_measured_fraction_full 0.982
_diffrn_reflns_point_group_measured_fraction_max 0.937
_diffrn_reflns_theta_full 25.242
_diffrn_reflns_theta_max 28.257
_diffrn_reflns_theta_min 1.398
_exptl_absorpt_coefficient_mu 1.638
_exptl_absorpt_correction_T_max 0.997
_exptl_absorpt_correction_T_min 0.984
_exptl_absorpt_correction_type multi-scan
_exptl_absorpt_process_details sadabs
_exptl_crystal_colour colourless
_exptl_crystal_colour_primary colourless
_exptl_crystal_density_diffrn 1.255
_exptl_crystal_description block
_exptl_crystal_F_000 5920
_exptl_crystal_size_max 0.05
_exptl_crystal_size_mid 0.04
_exptl_crystal_size_min 0.03
_refine_diff_density_max 0.918
_refine_diff_density_min -0.667
_refine_diff_density_rms 0.085
_refine_ls_abs_structure_details
;
 Refined as an inversion twin.
;
_refine_ls_abs_structure_Flack 0.256(18)
_refine_ls_extinction_method none
_refine_ls_goodness_of_fit_ref 0.915
_refine_ls_hydrogen_treatment constr
_refine_ls_matrix_type full
_refine_ls_number_parameters 410
_refine_ls_number_reflns 9158
_refine_ls_number_restraints 28
_refine_ls_restrained_S_all 0.948
_refine_ls_R_factor_all 0.0553
_refine_ls_R_factor_gt 0.0390
_refine_ls_shift/su_max 0.000
_refine_ls_shift/su_mean 0.000
_refine_ls_structure_factor_coef Fsqd
_refine_ls_weighting_details 'w=1/[\s^2^(Fo^2^)+(0.0385P)^2^] where P=(Fo^2^+2Fc^2^)/3'
_refine_ls_weighting_scheme calc
_refine_ls_wR_factor_gt 0.0807
_refine_ls_wR_factor_ref 0.0855
_reflns_Friedel_coverage 0.870
_reflns_Friedel_fraction_full 0.965
_reflns_Friedel_fraction_max 0.881
_reflns_number_gt 6585
_reflns_number_total 9158
_reflns_threshold_expression 'I > 2\s(I)'
_cod_data_source_file d1dt02312h2.cif
_cod_data_source_block f
_cod_original_cell_volume 15762.2(12)
_cod_database_code 7708506
_shelx_shelxl_version_number 2018/3
_shelx_space_group_comment
;
The symmetry employed for this shelxl refinement is uniquely defined
by the following loop, which should always be used as a source of
symmetry information in preference to the above space-group names.
They are only intended as comments.
;
_shelx_estimated_absorpt_t_max 0.952
_shelx_estimated_absorpt_t_min 0.923
_olex2_refinement_description
;
1. Twinned data refinement
 Scales: 0.744(18)
 0.256(18)
2. Fixed Uiso
 At 1.2 times of:
  All C(H) groups
 At 1.5 times of:
  All C(H,H,H) groups
3. Restrained distances
 N1-C33
 1.5 with sigma of 0.02
 N1-C32
 1.5 with sigma of 0.02
 N1-C31
 1.4 with sigma of 0.02
4. Uiso/Uaniso restraints and constraints
O10: within 2A with sigma of 0.01 and sigma for terminal atoms of 0.02
O10 \\sim C31 \\sim N1 \\sim C32 \\sim C33: within 2A with sigma of 0.01 and
sigma for terminal atoms of 0.02
C33 \\sim N1 \\sim C32 \\sim C31 \\sim O10: within 2A with sigma of 0.002 and
sigma for terminal atoms of 0.004
5.a Aromatic/amide H refined with riding coordinates:
 C2(H2), C4(H4), C6(H6), C11(H11), C12(H12), C14(H14), C15(H15), C17(H17),
 C18(H18), C20(H20), C21(H21), C23(H23), C24(H24), C26(H26), C27(H27), C31(H31)
5.b Idealised Me refined as rotating group:
 C33(H33A,H33B,H33C), C32(H32A,H32B,H32C)
;
_olex2_submission_special_instructions 'No special instructions were received'

loop_
_space_group_symop_operation_xyz
'x, y, z'
'-x, -y, z'
'x+1/4, -y+1/4, z+1/4'
'-x+1/4, y+1/4, z+1/4'
'x, y+1/2, z+1/2'
'-x, -y+1/2, z+1/2'
'x+1/4, -y+3/4, z+3/4'
'-x+1/4, y+3/4, z+3/4'
'x+1/2, y, z+1/2'
'-x+1/2, -y, z+1/2'
'x+3/4, -y+1/4, z+3/4'
'-x+3/4, y+1/4, z+3/4'
'x+1/2, y+1/2, z'
'-x+1/2, -y+1/2, z'
'x+3/4, -y+3/4, z+1/4'
'-x+3/4, y+3/4, z+1/4'

loop_
_atom_site_label
_atom_site_type_symbol
_atom_site_fract_x
_atom_site_fract_y
_atom_site_fract_z
_atom_site_U_iso_or_equiv
_atom_site_adp_type
_atom_site_occupancy
_atom_site_site_symmetry_order
_atom_site_calc_flag
_atom_site_refinement_flags_posn
_atom_site_refinement_flags_adp
_atom_site_refinement_flags_occupancy
_atom_site_disorder_assembly
_atom_site_disorder_group
C1 C 0.1356(8) 0.46116(19) -0.14722(13) 0.0258(15) Uani 1 1 d . . . . .
C2 C 0.1226(8) 0.45259(18) -0.17249(14) 0.0287(16) Uani 1 1 d . . . . .
H2 H 0.062748 0.431559 -0.177343 0.034 Uiso 1 1 calc R . . . .
C3 C 0.1961(9) 0.4744(2) -0.19101(15) 0.0359(18) Uani 1 1 d . . . . .
C4 C 0.2813(8) 0.50620(17) -0.18415(13) 0.0249(15) Uani 1 1 d . . . . .
H4 H 0.331342 0.520923 -0.196375 0.030 Uiso 1 1 calc R . . . .
C5 C 0.2919(7) 0.51606(19) -0.15897(14) 0.0263(16) Uani 1 1 d . . . . .
C6 C 0.2180(8) 0.49328(18) -0.14082(14) 0.0289(16) Uani 1 1 d . . . . .
H6 H 0.225033 0.500192 -0.123896 0.035 Uiso 1 1 calc R . . . .
C7 C 0.0491(9) 0.4389(2) -0.12871(15) 0.0360(18) Uani 1 1 d . . . . .
C8 C 0.1712(10) 0.4659(2) -0.21916(16) 0.0409(19) Uani 1 1 d . . . . .
C9 C 0.3837(8) 0.54960(18) -0.14936(14) 0.0257(15) Uani 1 1 d . . . . .
C10 C 0.0797(8) 0.44347(18) -0.10093(14) 0.0263(15) Uani 1 1 d . . . . .
C11 C -0.0443(9) 0.4450(2) -0.08448(16) 0.039(2) Uani 1 1 d . . . . .
H11 H -0.146135 0.442507 -0.090515 0.047 Uiso 1 1 calc R . . . .
C12 C -0.0176(8) 0.4503(2) -0.05835(16) 0.0362(18) Uani 1 1 d . . . . .
H12 H -0.101508 0.450965 -0.047152 0.043 Uiso 1 1 calc R . . . .
C13 C 0.1350(8) 0.45441(18) -0.04949(14) 0.0269(15) Uani 1 1 d . . . . .
C14 C 0.2604(8) 0.4504(2) -0.06661(14) 0.0343(17) Uani 1 1 d . . . . .
H14 H 0.363113 0.450917 -0.060746 0.041 Uiso 1 1 calc R . . . .
C15 C 0.2317(8) 0.4459(2) -0.09146(14) 0.0336(17) Uani 1 1 d . . . . .
H15 H 0.315708 0.444351 -0.102607 0.040 Uiso 1 1 calc R . . . .
C16 C 0.1279(9) 0.4260(2) -0.22669(14) 0.0372(19) Uani 1 1 d . . . . .
C17 C 0.1925(9) 0.3946(2) -0.21439(16) 0.0401(19) Uani 1 1 d . . . . .
H17 H 0.264399 0.398165 -0.201390 0.048 Uiso 1 1 calc R . . . .
C18 C 0.1485(8) 0.3575(2) -0.22172(15) 0.0374(18) Uani 1 1 d . . . . .
H18 H 0.193868 0.336426 -0.213894 0.045 Uiso 1 1 calc R . . . .
C19 C 0.0394(8) 0.3522(2) -0.24029(13) 0.0303(17) Uani 1 1 d . . . . .
C20 C -0.0226(10) 0.3836(2) -0.25301(16) 0.051(2) Uani 1 1 d . . . . .
H20 H -0.094264 0.379921 -0.266016 0.061 Uiso 1 1 calc R . . . .
C21 C 0.0226(10) 0.4210(2) -0.24627(16) 0.052(2) Uani 1 1 d . . . . .
H21 H -0.017770 0.442010 -0.254862 0.062 Uiso 1 1 calc R . . . .
C22 C 0.3984(8) 0.58554(18) -0.16568(15) 0.0300(17) Uani 1 1 d . . . . .
C23 C 0.2879(8) 0.5962(2) -0.18316(15) 0.0349(18) Uani 1 1 d . . . . .
H23 H 0.206315 0.579516 -0.186988 0.042 Uiso 1 1 calc R . . . .
C24 C 0.2957(8) 0.63118(19) -0.19513(15) 0.0311(17) Uani 1 1 d . . . . .
H24 H 0.217118 0.638645 -0.206260 0.037 Uiso 1 1 calc R . . . .
C25 C 0.4186(8) 0.6545(2) -0.19055(14) 0.0339(17) Uani 1 1 d . . . . .
C26 C 0.5334(7) 0.6437(2) -0.17362(14) 0.0318(17) Uani 1 1 d . . . . .
H26 H 0.620241 0.659408 -0.171148 0.038 Uiso 1 1 calc R . . . .
C27 C 0.5204(8) 0.6107(2) -0.16063(17) 0.0407(19) Uani 1 1 d . . . . .
H27 H 0.593621 0.604648 -0.148235 0.049 Uiso 1 1 calc R . . . .
C28 C 0.1654(8) 0.4619(2) -0.02305(15) 0.0302(17) Uani 1 1 d . . . . .
C29 C -0.0270(7) 0.3121(2) -0.24557(15) 0.0301(16) Uani 1 1 d . . . . .
C30 C 0.4312(9) 0.6926(2) -0.20403(15) 0.0305(17) Uani 1 1 d . . . . .
O1 O -0.0575(7) 0.41635(18) -0.13496(10) 0.0529(16) Uani 1 1 d . . . . .
O2 O 0.1847(9) 0.49154(16) -0.23449(16) 0.0692(19) Uani 1 1 d . . . . .
O3 O 0.4391(7) 0.55006(14) -0.12859(11) 0.0426(14) Uani 1 1 d . . . . .
O4 O 0.3075(7) 0.47121(18) -0.01737(12) 0.0408(16) Uani 1 1 d . . . . .
O5 O 0.0590(8) 0.46185(19) -0.00716(13) 0.0399(17) Uani 1 1 d . . . . .
O6 O 0.0175(6) 0.28377(11) -0.2324(2) 0.0296(10) Uani 1 1 d . . . . .
O7 O -0.1294(6) 0.30834(15) -0.26226(11) 0.0418(14) Uani 1 1 d . . . . .
O8 O 0.3057(8) 0.70730(18) -0.21231(13) 0.0381(16) Uani 1 1 d . . . . .
O9 O 0.5650(8) 0.70770(17) -0.20519(13) 0.0420(17) Uani 1 1 d . . . . .
O10 O 0.1067(7) 0.53129(19) 0.06782(12) 0.0608(15) Uani 1 1 d . U . . .
Eu1 Eu 0.000000 0.500000 0.02994(2) 0.02589(18) Uani 1 2 d S T P . .
Eu2 Eu 0.500000 0.500000 0.00491(2) 0.02721(19) Uani 1 2 d S T P . .
C31 C 0.2328(13) 0.5337(4) 0.0767(2) 0.0784(17) Uani 1 1 d D U . . .
H31 H 0.315073 0.522947 0.067584 0.094 Uiso 1 1 calc R . . . .
N1 N 0.2691(12) 0.5508(3) 0.09898(19) 0.0925(18) Uani 1 1 d D U . . .
C33 C 0.4312(16) 0.5535(4) 0.1063(3) 0.111(3) Uani 1 1 d D U . . .
H33A H 0.490891 0.534397 0.097508 0.167 Uiso 1 1 calc GR . . . .
H33B H 0.440217 0.549397 0.124203 0.167 Uiso 1 1 calc GR . . . .
H33C H 0.470617 0.578481 0.102170 0.167 Uiso 1 1 calc GR . . . .
C32 C 0.1554(17) 0.5628(4) 0.1194(3) 0.122(3) Uani 1 1 d D U . . .
H32A H 0.082372 0.581058 0.112597 0.183 Uiso 1 1 calc GR . . . .
H32B H 0.211945 0.574279 0.133112 0.183 Uiso 1 1 calc GR . . . .
H32C H 0.099469 0.540752 0.125379 0.183 Uiso 1 1 calc GR . . . .

loop_
_atom_site_aniso_label
_atom_site_aniso_U_11
_atom_site_aniso_U_22
_atom_site_aniso_U_33
_atom_site_aniso_U_23
_atom_site_aniso_U_13
_atom_site_aniso_U_12
C1 0.022(3) 0.026(4) 0.029(4) 0.002(3) 0.004(3) -0.004(3)
C2 0.024(4) 0.017(3) 0.045(5) 0.005(3) 0.002(3) -0.007(3)
C3 0.035(4) 0.027(4) 0.045(5) 0.004(3) 0.005(4) 0.013(3)
C4 0.026(4) 0.012(3) 0.036(4) 0.005(3) -0.006(3) -0.005(2)
C5 0.018(3) 0.023(3) 0.038(4) 0.013(3) -0.006(3) -0.004(3)
C6 0.030(4) 0.023(4) 0.034(4) -0.003(3) -0.006(3) 0.008(3)
C7 0.041(4) 0.030(4) 0.037(5) -0.001(3) 0.002(3) 0.003(3)
C8 0.049(5) 0.028(4) 0.045(5) -0.006(4) -0.006(4) 0.001(4)
C9 0.027(4) 0.014(3) 0.036(4) 0.008(3) -0.010(3) -0.006(3)
C10 0.026(4) 0.018(3) 0.035(4) -0.003(3) -0.003(3) -0.003(3)
C11 0.029(4) 0.047(5) 0.043(5) -0.006(4) -0.006(4) -0.005(3)
C12 0.024(4) 0.044(5) 0.041(5) -0.013(4) 0.002(3) 0.002(3)
C13 0.018(3) 0.018(3) 0.045(4) -0.006(3) -0.004(3) 0.002(3)
C14 0.020(4) 0.041(4) 0.041(4) -0.006(3) -0.013(4) -0.003(3)
C15 0.030(4) 0.032(4) 0.038(4) 0.000(3) -0.006(3) -0.001(3)
C16 0.040(4) 0.036(4) 0.035(5) -0.004(3) -0.004(3) -0.007(3)
C17 0.031(4) 0.042(5) 0.047(5) 0.003(4) -0.012(4) 0.008(4)
C18 0.029(4) 0.036(4) 0.047(5) 0.000(4) -0.002(4) 0.003(3)
C19 0.030(4) 0.026(4) 0.035(4) -0.003(3) 0.002(3) -0.001(3)
C20 0.069(6) 0.045(5) 0.039(5) 0.002(4) -0.010(5) -0.015(4)
C21 0.074(7) 0.036(5) 0.045(5) 0.008(4) -0.014(5) -0.008(4)
C22 0.024(4) 0.012(3) 0.054(5) 0.006(3) -0.012(3) -0.005(3)
C23 0.025(4) 0.032(4) 0.047(5) -0.001(3) -0.007(3) -0.012(3)
C24 0.025(4) 0.020(4) 0.048(5) 0.009(3) -0.012(3) -0.004(3)
C25 0.029(4) 0.036(4) 0.037(4) 0.000(3) 0.007(3) 0.009(3)
C26 0.016(4) 0.028(4) 0.052(5) 0.010(3) -0.003(3) -0.003(3)
C27 0.029(4) 0.036(4) 0.057(5) 0.006(4) -0.007(4) 0.007(3)
C28 0.025(4) 0.025(4) 0.040(5) -0.009(3) -0.003(4) 0.009(3)
C29 0.017(4) 0.027(4) 0.046(5) -0.001(3) 0.001(3) -0.003(3)
C30 0.028(4) 0.025(4) 0.039(5) 0.005(3) 0.007(3) -0.002(3)
O1 0.065(4) 0.066(4) 0.028(3) 0.007(3) -0.013(3) -0.036(3)
O2 0.122(5) 0.044(4) 0.042(4) 0.003(4) -0.001(5) -0.034(4)
O3 0.050(3) 0.027(3) 0.051(4) 0.010(3) -0.018(3) -0.013(2)
O4 0.022(3) 0.054(4) 0.046(4) -0.020(3) -0.003(3) 0.002(3)
O5 0.031(3) 0.042(4) 0.047(4) -0.010(3) 0.000(3) -0.010(3)
O6 0.015(3) 0.032(2) 0.041(2) -0.002(4) -0.001(3) -0.007(2)
O7 0.032(3) 0.041(3) 0.052(4) 0.013(3) -0.009(3) -0.006(2)
O8 0.030(3) 0.032(3) 0.052(4) 0.016(3) -0.010(3) 0.006(3)
O9 0.038(4) 0.031(3) 0.057(4) 0.015(3) -0.007(3) -0.007(3)
O10 0.045(3) 0.078(4) 0.059(3) -0.010(3) -0.015(3) -0.017(3)
Eu1 0.0214(4) 0.0264(4) 0.0299(4) 0.000 0.000 0.0032(3)
Eu2 0.0212(4) 0.0261(4) 0.0343(5) 0.000 0.000 0.0016(3)
C31 0.064(3) 0.099(4) 0.072(4) -0.012(3) -0.014(3) -0.008(3)
N1 0.079(4) 0.117(4) 0.082(4) -0.013(3) -0.018(3) -0.002(4)
C33 0.096(6) 0.139(6) 0.100(6) -0.010(6) -0.016(6) -0.016(6)
C32 0.107(6) 0.145(6) 0.113(6) -0.010(6) -0.014(5) 0.003(6)

loop_
_atom_type_symbol
_atom_type_description
_atom_type_scat_dispersion_real
_atom_type_scat_dispersion_imag
_atom_type_scat_source
C C 0.0033 0.0016 'International Tables Vol C Tables 4.2.6.8 and 6.1.1.4'
H H 0.0000 0.0000 'International Tables Vol C Tables 4.2.6.8 and 6.1.1.4'
Eu Eu -0.1578 3.6682 'International Tables Vol C Tables 4.2.6.8 and 6.1.1.4'
N N 0.0061 0.0033 'International Tables Vol C Tables 4.2.6.8 and 6.1.1.4'
O O 0.0106 0.0060 'International Tables Vol C Tables 4.2.6.8 and 6.1.1.4'

loop_
_geom_angle_atom_site_label_1
_geom_angle_atom_site_label_2
_geom_angle_atom_site_label_3
_geom_angle
_geom_angle_site_symmetry_1
_geom_angle_site_symmetry_3
_geom_angle_publ_flag
C2 C1 C7 119.9(6) . . ?
C6 C1 C2 117.5(6) . . ?
C6 C1 C7 122.3(7) . . ?
C1 C2 H2 119.0 . . ?
C1 C2 C3 122.0(6) . . ?
C3 C2 H2 119.0 . . ?
C2 C3 C8 121.0(7) . . ?
C4 C3 C2 119.6(7) . . ?
C4 C3 C8 119.1(7) . . ?
C3 C4 H4 120.3 . . ?
C3 C4 C5 119.4(7) . . ?
C5 C4 H4 120.3 . . ?
C4 C5 C6 119.5(6) . . ?
C4 C5 C9 123.9(6) . . ?
C6 C5 C9 116.6(7) . . ?
C1 C6 C5 121.9(7) . . ?
C1 C6 H6 119.0 . . ?
C5 C6 H6 119.0 . . ?
C1 C7 C10 121.0(6) . . ?
O1 C7 C1 122.0(7) . . ?
O1 C7 C10 117.0(7) . . ?
C16 C8 C3 118.3(7) . . ?
O2 C8 C3 119.5(7) . . ?
O2 C8 C16 122.2(8) . . ?
C5 C9 C22 119.5(6) . . ?
O3 C9 C5 121.9(6) . . ?
O3 C9 C22 118.4(6) . . ?
C11 C10 C7 119.5(7) . . ?
C11 C10 C15 119.2(7) . . ?
C15 C10 C7 121.4(7) . . ?
C10 C11 H11 119.9 . . ?
C10 C11 C12 120.1(7) . . ?
C12 C11 H11 119.9 . . ?
C11 C12 H12 120.2 . . ?
C13 C12 C11 119.6(7) . . ?
C13 C12 H12 120.2 . . ?
C12 C13 C14 118.9(7) . . ?
C12 C13 C28 120.9(7) . . ?
C14 C13 C28 120.2(6) . . ?
C13 C14 H14 120.0 . . ?
C15 C14 C13 120.1(7) . . ?
C15 C14 H14 120.0 . . ?
C10 C15 H15 119.1 . . ?
C14 C15 C10 121.8(7) . . ?
C14 C15 H15 119.1 . . ?
C17 C16 C8 120.7(7) . . ?
C21 C16 C8 118.6(7) . . ?
C21 C16 C17 120.6(7) . . ?
C16 C17 H17 120.3 . . ?
C16 C17 C18 119.4(7) . . ?
C18 C17 H17 120.3 . . ?
C17 C18 H18 119.8 . . ?
C19 C18 C17 120.5(7) . . ?
C19 C18 H18 119.7 . . ?
C18 C19 C20 120.0(7) . . ?
C18 C19 C29 120.4(7) . . ?
C20 C19 C29 119.4(6) . . ?
C19 C20 H20 119.9 . . ?
C19 C20 C21 120.3(7) . . ?
C21 C20 H20 119.9 . . ?
C16 C21 C20 119.1(8) . . ?
C16 C21 H21 120.4 . . ?
C20 C21 H21 120.4 . . ?
C23 C22 C9 123.2(6) . . ?
C23 C22 C27 118.3(6) . . ?
C27 C22 C9 118.1(6) . . ?
C22 C23 H23 119.4 . . ?
C22 C23 C24 121.2(6) . . ?
C24 C23 H23 119.4 . . ?
C23 C24 H24 120.3 . . ?
C25 C24 C23 119.3(7) . . ?
C25 C24 H24 120.3 . . ?
C24 C25 C26 120.3(7) . . ?
C24 C25 C30 120.0(7) . . ?
C26 C25 C30 119.7(7) . . ?
C25 C26 H26 119.8 . . ?
C27 C26 C25 120.4(7) . . ?
C27 C26 H26 119.8 . . ?
C22 C27 H27 119.8 . . ?
C26 C27 C22 120.3(7) . . ?
C26 C27 H27 119.8 . . ?
O4 C28 C13 116.1(7) . . ?
O5 C28 C13 121.6(7) . . ?
O5 C28 O4 122.1(8) . . ?
C19 C29 Eu2 157.9(4) . 7_454 ?
O6 C29 C19 120.0(7) . . ?
O6 C29 Eu2 66.8(4) . 7_454 ?
O7 C29 C19 118.9(6) . . ?
O7 C29 O6 121.1(7) . . ?
O7 C29 Eu2 57.7(4) . 7_454 ?
O8 C30 C25 117.4(7) . . ?
O9 C30 C25 117.1(7) . . ?
O9 C30 O8 125.4(7) . . ?
C28 O4 Eu2 156.5(5) . . ?
C28 O5 Eu1 134.5(5) . . ?
C29 O6 Eu1 141.3(5) . 7_554 ?
C29 O6 Eu2 87.1(4) . 7_454 ?
Eu1 O6 Eu2 124.19(16) 7_554 7_454 ?
C29 O7 Eu2 96.8(4) . 7_454 ?
C30 O8 Eu2 133.5(6) . 11_464 ?
C30 O9 Eu1 155.2(6) . 11_564 ?
C31 O10 Eu1 134.0(8) . . ?
O5 Eu1 O5 71.9(3) 2_565 . ?
O5 Eu1 O10 145.9(2) . . ?
O5 Eu1 O10 119.6(2) 2_565 . ?
O5 Eu1 O10 145.9(2) 2_565 2_565 ?
O5 Eu1 O10 119.6(2) . 2_565 ?
O5 Eu1 Eu2 64.01(16) . . ?
O5 Eu1 Eu2 87.60(17) 2_565 . ?
O5 Eu1 Eu2 87.60(17) . 1_455 ?
O5 Eu1 Eu2 64.01(16) 2_565 1_455 ?
O6 Eu1 O5 71.4(3) 15_455 . ?
O6 Eu1 O5 71.4(3) 4 2_565 ?
O6 Eu1 O5 83.0(3) 15_455 2_565 ?
O6 Eu1 O5 83.0(3) 4 . ?
O6 Eu1 O6 148.4(5) 15_455 4 ?
O6 Eu1 O10 72.4(3) 15_455 2_565 ?
O6 Eu1 O10 72.4(3) 4 . ?
O6 Eu1 O10 138.3(3) 4 2_565 ?
O6 Eu1 O10 138.3(3) 15_455 . ?
O6 Eu1 Eu2 29.45(10) 15_455 1_455 ?
O6 Eu1 Eu2 29.45(10) 4 . ?
O6 Eu1 Eu2 135.2(2) 15_455 . ?
O6 Eu1 Eu2 135.2(2) 4 1_455 ?
O9 Eu1 O5 77.4(2) 16_545 . ?
O9 Eu1 O5 140.5(2) 3_465 . ?
O9 Eu1 O5 140.5(2) 16_545 2_565 ?
O9 Eu1 O5 77.4(2) 3_465 2_565 ?
O9 Eu1 O6 80.8(2) 3_465 15_455 ?
O9 Eu1 O6 110.22(19) 3_465 4 ?
O9 Eu1 O6 80.8(2) 16_545 4 ?
O9 Eu1 O6 110.22(19) 16_545 15_455 ?
O9 Eu1 O9 140.0(3) 16_545 3_465 ?
O9 Eu1 O10 71.9(2) 16_545 2_565 ?
O9 Eu1 O10 75.6(2) 3_465 2_565 ?
O9 Eu1 O10 75.6(2) 16_545 . ?
O9 Eu1 O10 71.9(2) 3_465 . ?
O9 Eu1 Eu2 139.20(17) 3_465 . ?
O9 Eu1 Eu2 56.35(16) 3_465 1_455 ?
O9 Eu1 Eu2 139.20(17) 16_545 1_455 ?
O9 Eu1 Eu2 56.35(16) 16_545 . ?
O10 Eu1 O10 70.7(3) 2_565 . ?
O10 Eu1 Eu2 83.59(15) 2_565 1_455 ?
O10 Eu1 Eu2 126.55(15) . 1_455 ?
O10 Eu1 Eu2 126.55(15) 2_565 . ?
O10 Eu1 Eu2 83.59(15) . . ?
Eu2 Eu1 Eu2 145.504(13) 1_455 . ?
C29 Eu2 C29 179.0(3) 4 15 ?
C29 Eu2 Eu1 51.14(14) 15 1_655 ?
C29 Eu2 Eu1 129.24(14) 15 . ?
C29 Eu2 Eu1 51.14(14) 4 . ?
C29 Eu2 Eu1 129.24(14) 4 1_655 ?
O4 Eu2 C29 81.4(2) . 4 ?
O4 Eu2 C29 81.4(2) 2_665 15 ?
O4 Eu2 C29 98.1(2) 2_665 4 ?
O4 Eu2 C29 98.1(2) . 15 ?
O4 Eu2 O4 117.0(3) . 2_665 ?
O4 Eu2 O6 124.1(2) 2_665 4 ?
O4 Eu2 O6 72.8(2) 2_665 15 ?
O4 Eu2 O6 72.8(2) . 4 ?
O4 Eu2 O6 124.1(2) . 15 ?
O4 Eu2 O7 82.6(2) . 4 ?
O4 Eu2 O7 82.6(2) 2_665 15 ?
O4 Eu2 O7 75.07(19) 2_665 4 ?
O4 Eu2 O7 75.08(19) . 15 ?
O4 Eu2 O8 87.5(2) . 16_545 ?
O4 Eu2 O8 145.1(2) . 3_565 ?
O4 Eu2 O8 87.5(2) 2_665 3_565 ?
O4 Eu2 O8 145.1(2) 2_665 16_545 ?
O4 Eu2 Eu1 148.16(15) . 1_655 ?
O4 Eu2 Eu1 148.16(15) 2_665 . ?
O4 Eu2 Eu1 57.34(16) . . ?
O4 Eu2 Eu1 57.34(16) 2_665 1_655 ?
O6 Eu2 C29 26.1(2) 15 15 ?
O6 Eu2 C29 26.1(2) 4 4 ?
O6 Eu2 C29 154.52(19) 4 15 ?
O6 Eu2 C29 154.52(19) 15 4 ?
O6 Eu2 O6 150.6(5) 15 4 ?
O6 Eu2 Eu1 26.35(10) 4 . ?
O6 Eu2 Eu1 26.35(10) 15 1_655 ?
O6 Eu2 Eu1 138.23(18) 15 . ?
O6 Eu2 Eu1 138.23(18) 4 1_655 ?
O7 Eu2 C29 25.48(18) 4 4 ?
O7 Eu2 C29 25.48(18) 15 15 ?
O7 Eu2 C29 153.7(2) 4 15 ?
O7 Eu2 C29 153.7(2) 15 4 ?
O7 Eu2 O6 145.27(16) 4 15 ?
O7 Eu2 O6 50.6(2) 4 4 ?
O7 Eu2 O6 50.6(2) 15 15 ?
O7 Eu2 O6 145.27(16) 15 4 ?
O7 Eu2 O7 136.6(3) 15 4 ?
O7 Eu2 Eu1 73.12(12) 15 1_655 ?
O7 Eu2 Eu1 73.12(12) 4 . ?
O7 Eu2 Eu1 120.66(12) 15 . ?
O7 Eu2 Eu1 120.66(12) 4 1_655 ?
O8 Eu2 C29 70.2(2) 16_545 15 ?
O8 Eu2 C29 110.6(2) 3_565 15 ?
O8 Eu2 C29 110.6(2) 16_545 4 ?
O8 Eu2 C29 70.2(2) 3_565 4 ?
O8 Eu2 O6 72.8(3) 16_545 15 ?
O8 Eu2 O6 85.4(2) 3_565 15 ?
O8 Eu2 O6 85.4(2) 16_545 4 ?
O8 Eu2 O6 72.8(3) 3_565 4 ?
O8 Eu2 O7 135.9(2) 16_545 4 ?
O8 Eu2 O7 80.3(2) 3_565 4 ?
O8 Eu2 O7 135.9(2) 3_565 15 ?
O8 Eu2 O7 80.3(2) 16_545 15 ?
O8 Eu2 O8 84.1(3) 3_565 16_545 ?
O8 Eu2 Eu1 65.51(17) 3_565 1_655 ?
O8 Eu2 Eu1 88.52(18) 16_545 1_655 ?
O8 Eu2 Eu1 88.52(18) 3_565 . ?
O8 Eu2 Eu1 65.51(17) 16_545 . ?
Eu1 Eu2 Eu1 145.503(13) 1_655 . ?
O10 C31 H31 117.1 . . ?
O10 C31 N1 125.8(12) . . ?
N1 C31 H31 117.1 . . ?
C31 N1 C33 118.8(11) . . ?
C31 N1 C32 126.6(11) . . ?
C33 N1 C32 114.0(11) . . ?
N1 C33 H33A 109.5 . . ?
N1 C33 H33B 109.5 . . ?
N1 C33 H33C 109.5 . . ?
H33A C33 H33B 109.5 . . ?
H33A C33 H33C 109.5 . . ?
H33B C33 H33C 109.5 . . ?
N1 C32 H32A 109.5 . . ?
N1 C32 H32B 109.5 . . ?
N1 C32 H32C 109.5 . . ?
H32A C32 H32B 109.5 . . ?
H32A C32 H32C 109.5 . . ?
H32B C32 H32C 109.5 . . ?

loop_
_geom_bond_atom_site_label_1
_geom_bond_atom_site_label_2
_geom_bond_distance
_geom_bond_site_symmetry_2
_geom_bond_publ_flag
C1 C2 1.375(9) . ?
C1 C6 1.365(9) . ?
C1 C7 1.452(10) . ?
C2 H2 0.9300 . ?
C2 C3 1.391(10) . ?
C3 C4 1.375(10) . ?
C3 C8 1.535(11) . ?
C4 H4 0.9300 . ?
C4 C5 1.380(10) . ?
C5 C6 1.397(10) . ?
C5 C9 1.497(9) . ?
C6 H6 0.9300 . ?
C7 C10 1.502(10) . ?
C7 O1 1.247(9) . ?
C8 C16 1.494(10) . ?
C8 O2 1.214(11) . ?
C9 C22 1.528(9) . ?
C9 O3 1.197(8) . ?
C10 C11 1.371(10) . ?
C10 C15 1.393(9) . ?
C11 H11 0.9300 . ?
C11 C12 1.414(11) . ?
C12 H12 0.9300 . ?
C12 C13 1.391(9) . ?
C13 C14 1.409(10) . ?
C13 C28 1.448(10) . ?
C14 H14 0.9300 . ?
C14 C15 1.347(10) . ?
C15 H15 0.9300 . ?
C16 C17 1.388(10) . ?
C16 C21 1.383(10) . ?
C17 H17 0.9300 . ?
C17 C18 1.402(11) . ?
C18 H18 0.9300 . ?
C18 C19 1.367(10) . ?
C19 C20 1.391(11) . ?
C19 C29 1.535(10) . ?
C20 H20 0.9300 . ?
C20 C21 1.404(11) . ?
C21 H21 0.9300 . ?
C22 C23 1.373(9) . ?
C22 C27 1.387(10) . ?
C23 H23 0.9300 . ?
C23 C24 1.377(10) . ?
C24 H24 0.9300 . ?
C24 C25 1.349(9) . ?
C25 C26 1.380(10) . ?
C25 C30 1.511(10) . ?
C26 H26 0.9300 . ?
C26 C27 1.348(10) . ?
C27 H27 0.9300 . ?
C28 O4 1.290(9) . ?
C28 O5 1.238(9) . ?
C29 O6 1.269(10) . ?
C29 O7 1.249(8) . ?
C29 Eu2 2.884(7) 7_454 ?
C30 O8 1.266(9) . ?
C30 O9 1.260(9) . ?
O4 Eu2 2.258(6) . ?
O5 Eu1 2.425(7) . ?
O6 Eu1 2.398(6) 7_554 ?
O6 Eu2 2.655(5) 7_454 ?
O7 Eu2 2.456(5) 7_454 ?
O8 Eu2 2.336(6) 11_464 ?
O9 Eu1 2.300(6) 11_564 ?
O10 Eu1 2.458(6) . ?
O10 C31 1.177(10) . ?
Eu1 Eu2 4.4674(2) . ?
Eu1 Eu2 4.4673(2) 1_455 ?
C31 H31 0.9300 . ?
C31 N1 1.359(13) . ?
N1 C33 1.440(13) . ?
N1 C32 1.511(14) . ?
C33 H33A 0.9600 . ?
C33 H33B 0.9600 . ?
C33 H33C 0.9600 . ?
C32 H32A 0.9600 . ?
C32 H32B 0.9600 . ?
C32 H32C 0.9600 . ?

loop_
_geom_torsion_atom_site_label_1
_geom_torsion_atom_site_label_2
_geom_torsion_atom_site_label_3
_geom_torsion_atom_site_label_4
_geom_torsion
_geom_torsion_site_symmetry_1
_geom_torsion_site_symmetry_2
_geom_torsion_site_symmetry_3
_geom_torsion_site_symmetry_4
_geom_torsion_publ_flag
C1 C2 C3 C4 -1.8(11) . . . . ?
C1 C2 C3 C8 -176.0(7) . . . . ?
C1 C7 C10 C11 137.1(7) . . . . ?
C1 C7 C10 C15 -43.5(10) . . . . ?
C2 C1 C6 C5 -2.4(10) . . . . ?
C2 C1 C7 C10 170.5(7) . . . . ?
C2 C1 C7 O1 -12.5(11) . . . . ?
C2 C3 C4 C5 -0.3(10) . . . . ?
C2 C3 C8 C16 -26.0(11) . . . . ?
C2 C3 C8 O2 152.9(8) . . . . ?
C3 C4 C5 C6 1.0(10) . . . . ?
C3 C4 C5 C9 178.9(6) . . . . ?
C3 C8 C16 C17 -37.6(11) . . . . ?
C3 C8 C16 C21 142.8(8) . . . . ?
C4 C3 C8 C16 159.8(7) . . . . ?
C4 C3 C8 O2 -21.3(11) . . . . ?
C4 C5 C6 C1 0.4(10) . . . . ?
C4 C5 C9 C22 32.3(10) . . . . ?
C4 C5 C9 O3 -152.0(7) . . . . ?
C5 C9 C22 C23 27.5(11) . . . . ?
C5 C9 C22 C27 -159.7(7) . . . . ?
C6 C1 C2 C3 3.1(10) . . . . ?
C6 C1 C7 C10 -16.6(11) . . . . ?
C6 C1 C7 O1 160.4(7) . . . . ?
C6 C5 C9 C22 -149.7(6) . . . . ?
C6 C5 C9 O3 26.0(10) . . . . ?
C7 C1 C2 C3 176.4(7) . . . . ?
C7 C1 C6 C5 -175.5(7) . . . . ?
C7 C10 C11 C12 -178.4(7) . . . . ?
C7 C10 C15 C14 179.3(7) . . . . ?
C8 C3 C4 C5 174.0(6) . . . . ?
C8 C16 C17 C18 179.4(7) . . . . ?
C8 C16 C21 C20 -178.1(8) . . . . ?
C9 C5 C6 C1 -177.7(6) . . . . ?
C9 C22 C23 C24 171.6(7) . . . . ?
C9 C22 C27 C26 -176.5(7) . . . . ?
C10 C11 C12 C13 0.8(12) . . . . ?
C11 C10 C15 C14 -1.3(11) . . . . ?
C11 C12 C13 C14 -4.6(11) . . . . ?
C11 C12 C13 C28 176.6(7) . . . . ?
C12 C13 C14 C15 5.5(10) . . . . ?
C12 C13 C28 O4 -169.6(7) . . . . ?
C12 C13 C28 O5 5.9(11) . . . . ?
C13 C14 C15 C10 -2.6(11) . . . . ?
C13 C28 O4 Eu2 150.9(11) . . . . ?
C13 C28 O5 Eu1 -141.8(6) . . . . ?
C14 C13 C28 O4 11.7(9) . . . . ?
C14 C13 C28 O5 -172.8(7) . . . . ?
C15 C10 C11 C12 2.2(11) . . . . ?
C16 C17 C18 C19 -2.0(11) . . . . ?
C17 C16 C21 C20 2.2(13) . . . . ?
C17 C18 C19 C20 3.5(11) . . . . ?
C17 C18 C19 C29 -170.7(7) . . . . ?
C18 C19 C20 C21 -2.1(12) . . . . ?
C18 C19 C29 O6 1.1(10) . . . . ?
C18 C19 C29 O7 178.3(7) . . . . ?
C18 C19 C29 Eu2 103.6(13) . . . 7_454 ?
C19 C20 C21 C16 -0.7(13) . . . . ?
C19 C29 O6 Eu1 -56.7(14) . . . 7_554 ?
C19 C29 O6 Eu2 156.5(6) . . . 7_454 ?
C19 C29 O7 Eu2 -154.6(5) . . . 7_454 ?
C20 C19 C29 O6 -173.1(8) . . . . ?
C20 C19 C29 O7 4.0(10) . . . . ?
C20 C19 C29 Eu2 -70.7(16) . . . 7_454 ?
C21 C16 C17 C18 -0.9(12) . . . . ?
C22 C23 C24 C25 3.5(12) . . . . ?
C23 C22 C27 C26 -3.3(12) . . . . ?
C23 C24 C25 C26 -1.4(11) . . . . ?
C23 C24 C25 C30 178.4(7) . . . . ?
C24 C25 C26 C27 -3.0(12) . . . . ?
C24 C25 C30 O8 23.6(11) . . . . ?
C24 C25 C30 O9 -159.2(8) . . . . ?
C25 C26 C27 C22 5.4(12) . . . . ?
C25 C30 O8 Eu2 -154.2(5) . . . 11_464 ?
C25 C30 O9 Eu1 165.0(10) . . . 11_564 ?
C26 C25 C30 O8 -156.6(8) . . . . ?
C26 C25 C30 O9 20.6(11) . . . . ?
C27 C22 C23 C24 -1.1(12) . . . . ?
C28 C13 C14 C15 -175.7(7) . . . . ?
C29 C19 C20 C21 172.1(7) . . . . ?
C30 C25 C26 C27 177.1(7) . . . . ?
O1 C7 C10 C11 -40.1(10) . . . . ?
O1 C7 C10 C15 139.3(8) . . . . ?
O2 C8 C16 C17 143.6(9) . . . . ?
O2 C8 C16 C21 -36.1(12) . . . . ?
O3 C9 C22 C23 -148.3(8) . . . . ?
O3 C9 C22 C27 24.4(11) . . . . ?
O4 C28 O5 Eu1 33.4(12) . . . . ?
O5 C28 O4 Eu2 -24.5(18) . . . . ?
O6 C29 O7 Eu2 22.5(8) . . . 7_454 ?
O7 C29 O6 Eu1 126.2(8) . . . 7_554 ?
O7 C29 O6 Eu2 -20.6(7) . . . 7_454 ?
O8 C30 O9 Eu1 -18(2) . . . 11_564 ?
O9 C30 O8 Eu2 28.8(13) . . . 11_464 ?
O10 C31 N1 C33 -176.0(12) . . . . ?
O10 C31 N1 C32 14(2) . . . . ?
Eu1 O10 C31 N1 -176.1(8) . . . . ?
Eu2 C29 O6 Eu1 146.8(11) 7_454 . . 7_554 ?

loop_
_twin_individual_id
_twin_individual_mass_fraction_refined
1 0.744(18)
2 0.256(18)

loop_
_smtbx_masks_void_nr
_smtbx_masks_void_average_x
_smtbx_masks_void_average_y
_smtbx_masks_void_average_z
_smtbx_masks_void_volume
_smtbx_masks_void_count_electrons
_smtbx_masks_void_content
1 -0.932 -0.768 0.191 1412.8 0.0 ?
2 -0.258 -0.707 0.691 1412.8 0.0 ?
3 -0.516 -0.420 0.941 1412.8 0.0 ?
4 -0.651 -0.760 0.441 1412.8 0.0 ?
